data_4075590
loop_
_publ_author_name
'Tsang, Jenkins Y. K.'
'Buschhaus, Miriam S. A.'
'Legzdins, Peter'
'Patrick, Brian O.'

_publ_section_title
;
 Ortho-Selective C&#x2212;H Activation of Substituted Benzenes Effected by
 a Tungsten Alkylidene Complex without Substituent Coordination
;
_journal_issue 17
_journal_name_full Organometallics
_journal_page_first 4215
_journal_paper_doi 10.1021/om060390j
_journal_volume 25
_journal_year 2006
_chemical_formula_moiety 'C29 H35 N O W'
_chemical_formula_sum 'C29 H35 N O W'
_chemical_formula_weight 597.43
_chemical_name_common 'Complex 6a'
_chemical_name_systematic
;
 ?
;
_space_group_IT_number 2
_symmetry_cell_setting triclinic
_symmetry_space_group_name_Hall '-P 1'
_symmetry_space_group_name_H-M 'P -1'
_atom_sites_solution_hydrogens geom
_atom_sites_solution_primary direct
_atom_sites_solution_secondary difmap
_audit_creation_method SHELXL-97
_cell_angle_alpha 75.253(4)
_cell_angle_beta 79.602(4)
_cell_angle_gamma 88.771(4)
_cell_formula_units_Z 2
_cell_length_a 8.8372(8)
_cell_length_b 9.1967(8)
_cell_length_c 16.620(2)
_cell_measurement_temperature 173(2)
_cell_measurement_theta_max 27.8
_cell_measurement_theta_min 1.3
_cell_volume 1284.4(2)
_computing_structure_refinement 'SHELXL-97 (Sheldrick, 1997)'
_diffrn_ambient_temperature 173(2)
_diffrn_measured_fraction_theta_full 0.961
_diffrn_measured_fraction_theta_max 0.961
_diffrn_radiation_monochromator graphite
_diffrn_radiation_source 'fine-focus sealed tube'
_diffrn_radiation_type MoK\a
_diffrn_radiation_wavelength 0.71073
_diffrn_reflns_av_R_equivalents 0.0464
_diffrn_reflns_av_sigmaI/netI 0.0262
_diffrn_reflns_limit_h_max 11
_diffrn_reflns_limit_h_min -11
_diffrn_reflns_limit_k_max 12
_diffrn_reflns_limit_k_min -11
_diffrn_reflns_limit_l_max 21
_diffrn_reflns_limit_l_min -21
_diffrn_reflns_number 56192
_diffrn_reflns_theta_full 27.80
_diffrn_reflns_theta_max 27.80
_diffrn_reflns_theta_min 1.29
_exptl_absorpt_coefficient_mu 4.517
_exptl_absorpt_correction_T_max 0.7978
_exptl_crystal_colour purple
_exptl_crystal_density_diffrn 1.545
_exptl_crystal_density_method 'not measured'
_exptl_crystal_description plate
_exptl_crystal_F_000 596
_exptl_crystal_size_max 0.20
_exptl_crystal_size_mid 0.15
_exptl_crystal_size_min 0.05
_refine_diff_density_max 1.282
_refine_diff_density_min -1.263
_refine_diff_density_rms 0.123
_refine_ls_extinction_method none
_refine_ls_goodness_of_fit_ref 1.212
_refine_ls_hydrogen_treatment mixed
_refine_ls_matrix_type full
_refine_ls_number_parameters 305
_refine_ls_number_reflns 5848
_refine_ls_number_restraints 2
_refine_ls_restrained_S_all 1.211
_refine_ls_R_factor_all 0.0286
_refine_ls_R_factor_gt 0.0245
_refine_ls_shift/su_max 0.003
_refine_ls_shift/su_mean 0.000
_refine_ls_structure_factor_coef Fsqd
_refine_ls_weighting_details 'calc w=1/[\s^2^(Fo^2^)+(0.0267P)^2^+2.5391P] where P=(Fo^2^+2Fc^2^)/3'
_refine_ls_weighting_scheme calc
_refine_ls_wR_factor_gt 0.0622
_refine_ls_wR_factor_ref 0.0686
_reflns_number_gt 5363
_reflns_number_total 5848
_reflns_threshold_expression >2sigma(I)
_cod_data_source_file om060390jsi20060508_015105.cif
_cod_data_source_block pl277
_cod_depositor_comments
;
The following automatic conversions were performed:

'_symmetry_cell_setting' value 'Triclinic' changed to 'triclinic'
according to /home/saulius/struct/CIF-dictionaries/cif_core.dic
dictionary named 'cif_core.dic' version 2.4.1 from 2010-06-29.

Automatic conversion script
Id: cif_fix_values 1715 2011-07-08 13:25:40Z adriana 
;
_cod_original_sg_symbol_H-M P-1
_cod_database_code 4075590

loop_
_symmetry_equiv_pos_as_xyz
'x, y, z'
'-x, -y, -z'

loop_
_atom_site_label
_atom_site_type_symbol
_atom_site_fract_x
_atom_site_fract_y
_atom_site_fract_z
_atom_site_U_iso_or_equiv
_atom_site_adp_type
_atom_site_occupancy
_atom_site_symmetry_multiplicity
_atom_site_calc_flag
_atom_site_refinement_flags
W1 W 0.786382(16) 0.250949(16) 0.787982(9) 0.02094(6) Uani 1 1 d .
O1 O 0.6767(4) -0.0687(3) 0.8319(2) 0.0462(8) Uani 1 1 d .
C20 C 0.6616(5) 0.4698(5) 0.8229(3) 0.0286(8) Uani 1 1 d .
C1 C 0.8676(5) 0.2255(4) 0.9055(2) 0.0256(8) Uani 1 1 d .
C16 C 1.0167(5) 0.1338(5) 0.6370(3) 0.0288(8) Uani 1 1 d .
C18 C 1.1593(6) 0.1899(6) 0.5684(3) 0.0447(12) Uani 1 1 d .
H18A H 1.2383 0.2263 0.5936 0.067 Uiso 1 1 calc R
H18B H 1.1308 0.2721 0.5237 0.067 Uiso 1 1 calc R
H18C H 1.1998 0.1072 0.5443 0.067 Uiso 1 1 calc R
C5 C 1.0295(5) 0.3015(5) 0.9951(3) 0.0347(10) Uani 1 1 d .
H5 H 1.1094 0.3646 0.9999 0.042 Uiso 1 1 calc R
N1 N 0.7349(4) 0.0578(4) 0.8132(2) 0.0281(7) Uani 1 1 d .
C23 C 0.6520(5) 0.4262(4) 0.6936(3) 0.0272(8) Uani 1 1 d .
C11 C 1.4629(5) 0.8167(5) 0.7034(3) 0.0365(10) Uani 1 1 d .
H11 H 1.5265 0.8750 0.7243 0.044 Uiso 1 1 calc R
C26 C 0.4512(6) 0.2734(7) 0.9180(3) 0.0516(13) Uani 1 1 d .
H26A H 0.3516 0.3224 0.9228 0.077 Uiso 1 1 calc R
H26B H 0.5012 0.2810 0.9649 0.077 Uiso 1 1 calc R
H26C H 0.4354 0.1673 0.9202 0.077 Uiso 1 1 calc R
C22 C 0.5469(5) 0.3238(5) 0.7546(3) 0.0290(9) Uani 1 1 d .
C13 C 1.3801(5) 0.7529(5) 0.5863(3) 0.0383(10) Uani 1 1 d .
H13 H 1.3869 0.7686 0.5270 0.046 Uiso 1 1 calc R
C17 C 0.8866(6) 0.0941(6) 0.5953(3) 0.0447(12) Uani 1 1 d .
H17A H 0.9176 0.0103 0.5700 0.067 Uiso 1 1 calc R
H17B H 0.8661 0.1818 0.5513 0.067 Uiso 1 1 calc R
H17C H 0.7932 0.0649 0.6382 0.067 Uiso 1 1 calc R
C8 C 1.1605(5) 0.5128(5) 0.7899(3) 0.0298(9) Uani 1 1 d .
C28 C 0.6729(6) 0.4492(6) 0.5989(3) 0.0437(12) Uani 1 1 d .
H28A H 0.6329 0.3603 0.5864 0.066 Uiso 1 1 calc R
H28B H 0.7825 0.4643 0.5741 0.066 Uiso 1 1 calc R
H28C H 0.6167 0.5378 0.5747 0.066 Uiso 1 1 calc R
C2 C 0.7980(5) 0.1182(5) 0.9795(3) 0.0355(10) Uani 1 1 d .
H2 H 0.7199 0.0524 0.9755 0.043 Uiso 1 1 calc R
C4 C 0.9557(6) 0.1978(6) 1.0658(3) 0.0454(12) Uani 1 1 d .
H4 H 0.9836 0.1897 1.1193 0.054 Uiso 1 1 calc R
C6 C 0.9874(5) 0.3149(4) 0.9150(2) 0.0272(8) Uani 1 1 d .
C21 C 0.5515(4) 0.3495(5) 0.8356(3) 0.0295(9) Uani 1 1 d .
C7 C 1.0760(5) 0.4240(5) 0.8442(3) 0.0281(8) Uani 1 1 d .
C12 C 1.4732(5) 0.8391(5) 0.6180(3) 0.0384(10) Uani 1 1 d .
H12 H 1.5433 0.9130 0.5800 0.046 Uiso 1 1 calc R
C10 C 1.3607(5) 0.7098(5) 0.7597(3) 0.0310(9) Uani 1 1 d .
H10 H 1.3541 0.6959 0.8189 0.037 Uiso 1 1 calc R
C27 C 0.4379(6) 0.2160(6) 0.7376(4) 0.0449(12) Uani 1 1 d .
H27A H 0.3405 0.2656 0.7296 0.067 Uiso 1 1 calc R
H27B H 0.4188 0.1272 0.7858 0.067 Uiso 1 1 calc R
H27C H 0.4836 0.1852 0.6865 0.067 Uiso 1 1 calc R
C15 C 0.9637(5) 0.2579(4) 0.6825(2) 0.0246(8) Uani 1 1 d D
C29 C 0.8366(5) 0.6459(5) 0.6914(3) 0.0421(11) Uani 1 1 d .
H29A H 0.7802 0.7366 0.6706 0.063 Uiso 1 1 calc R
H29B H 0.9047 0.6207 0.6437 0.063 Uiso 1 1 calc R
H29C H 0.8980 0.6641 0.7316 0.063 Uiso 1 1 calc R
C14 C 1.2784(5) 0.6448(5) 0.6421(3) 0.0342(9) Uani 1 1 d .
H14 H 1.2161 0.5860 0.6207 0.041 Uiso 1 1 calc R
C24 C 0.7234(5) 0.5166(4) 0.7352(3) 0.0275(8) Uani 1 1 d .
C25 C 0.6908(6) 0.5455(6) 0.8893(3) 0.0430(12) Uani 1 1 d .
H25A H 0.7923 0.5962 0.8716 0.065 Uiso 1 1 calc R
H25B H 0.6878 0.4700 0.9431 0.065 Uiso 1 1 calc R
H25C H 0.6115 0.6197 0.8962 0.065 Uiso 1 1 calc R
C3 C 0.8395(6) 0.1050(6) 1.0580(3) 0.0455(12) Uani 1 1 d .
H3 H 0.7884 0.0325 1.1063 0.055 Uiso 1 1 calc R
C9 C 1.2665(4) 0.6217(4) 0.7294(3) 0.0276(8) Uani 1 1 d .
C19 C 1.0588(6) -0.0082(5) 0.6994(3) 0.0394(10) Uani 1 1 d .
H19A H 0.9670 -0.0500 0.7411 0.059 Uiso 1 1 calc R
H19B H 1.1377 0.0173 0.7285 0.059 Uiso 1 1 calc R
H19C H 1.0988 -0.0828 0.6686 0.059 Uiso 1 1 calc R
H15B H 1.038(6) 0.281(7) 0.714(4) 0.07(2) Uiso 1 1 d D
H15A H 0.944(15) 0.345(9) 0.638(6) 0.21(6) Uiso 1 1 d D

loop_
_atom_site_aniso_label
_atom_site_aniso_U_11
_atom_site_aniso_U_22
_atom_site_aniso_U_33
_atom_site_aniso_U_23
_atom_site_aniso_U_13
_atom_site_aniso_U_12
W1 0.01951(8) 0.01878(8) 0.02547(8) -0.00631(6) -0.00540(6) -0.00070(6)
O1 0.053(2) 0.0225(16) 0.062(2) -0.0046(15) -0.0150(17) -0.0154(15)
C20 0.025(2) 0.027(2) 0.040(2) -0.0156(17) -0.0117(17) 0.0056(17)
C1 0.027(2) 0.0253(19) 0.0252(18) -0.0070(15) -0.0049(15) 0.0032(16)
C16 0.027(2) 0.032(2) 0.0279(19) -0.0105(17) -0.0042(16) 0.0026(17)
C18 0.041(3) 0.054(3) 0.036(2) -0.014(2) 0.004(2) 0.002(2)
C5 0.031(2) 0.043(3) 0.034(2) -0.0124(19) -0.0127(18) -0.0013(19)
N1 0.0285(18) 0.0242(17) 0.0323(18) -0.0071(14) -0.0074(14) -0.0004(14)
C23 0.028(2) 0.0257(19) 0.030(2) -0.0082(16) -0.0095(16) 0.0083(16)
C11 0.025(2) 0.029(2) 0.057(3) -0.011(2) -0.0106(19) -0.0021(18)
C26 0.034(3) 0.065(4) 0.050(3) -0.013(3) 0.004(2) 0.002(3)
C22 0.0214(19) 0.027(2) 0.043(2) -0.0126(18) -0.0138(17) 0.0050(16)
C13 0.036(2) 0.041(3) 0.035(2) -0.0057(19) -0.0037(19) 0.000(2)
C17 0.042(3) 0.057(3) 0.048(3) -0.031(2) -0.015(2) 0.005(2)
C8 0.025(2) 0.029(2) 0.038(2) -0.0103(18) -0.0100(17) 0.0010(17)
C28 0.053(3) 0.045(3) 0.034(2) -0.007(2) -0.018(2) 0.017(2)
C2 0.036(2) 0.035(2) 0.034(2) -0.0060(18) -0.0059(18) -0.010(2)
C4 0.050(3) 0.058(3) 0.029(2) -0.008(2) -0.014(2) -0.003(3)
C6 0.027(2) 0.026(2) 0.029(2) -0.0068(16) -0.0067(16) 0.0043(16)
C21 0.0190(18) 0.032(2) 0.039(2) -0.0129(18) -0.0025(16) 0.0037(16)
C7 0.025(2) 0.031(2) 0.032(2) -0.0114(17) -0.0099(16) 0.0013(17)
C12 0.026(2) 0.030(2) 0.051(3) -0.002(2) 0.0021(19) -0.0001(18)
C10 0.028(2) 0.028(2) 0.039(2) -0.0092(17) -0.0085(17) 0.0016(17)
C27 0.031(2) 0.039(3) 0.073(3) -0.024(2) -0.019(2) -0.003(2)
C15 0.0242(19) 0.0240(19) 0.0253(19) -0.0059(15) -0.0042(15) -0.0004(16)
C29 0.032(2) 0.025(2) 0.064(3) 0.001(2) -0.013(2) -0.0032(19)
C14 0.030(2) 0.037(2) 0.039(2) -0.0144(19) -0.0081(18) 0.0008(19)
C24 0.0235(19) 0.0194(18) 0.041(2) -0.0072(16) -0.0105(16) 0.0044(16)
C25 0.050(3) 0.039(3) 0.056(3) -0.032(2) -0.023(2) 0.013(2)
C3 0.048(3) 0.052(3) 0.030(2) 0.001(2) -0.006(2) -0.010(2)
C9 0.0196(18) 0.026(2) 0.036(2) -0.0050(16) -0.0047(16) 0.0023(16)
C19 0.044(3) 0.032(2) 0.043(3) -0.012(2) -0.008(2) 0.013(2)

loop_
_atom_type_symbol
_atom_type_description
_atom_type_scat_dispersion_real
_atom_type_scat_dispersion_imag
_atom_type_scat_source
C C 0.0033 0.0016 'International Tables Vol C Tables 4.2.6.8 and 6.1.1.4'
H H 0.0000 0.0000 'International Tables Vol C Tables 4.2.6.8 and 6.1.1.4'
N N 0.0061 0.0033 'International Tables Vol C Tables 4.2.6.8 and 6.1.1.4'
O O 0.0106 0.0060 'International Tables Vol C Tables 4.2.6.8 and 6.1.1.4'
W W -0.8490 6.8722 'International Tables Vol C Tables 4.2.6.8 and 6.1.1.4'

loop_
_geom_angle_atom_site_label_1
_geom_angle_atom_site_label_2
_geom_angle_atom_site_label_3
_geom_angle
N1 W1 C15 98.62(16)
N1 W1 C1 91.97(15)
C15 W1 C1 113.99(15)
N1 W1 C22 92.48(15)
C15 W1 C22 114.95(15)
C1 W1 C22 129.49(15)
N1 W1 C21 100.42(16)
C15 W1 C21 145.30(15)
C1 W1 C21 94.08(14)
C22 W1 C21 35.79(14)
N1 W1 C23 118.57(15)
C15 W1 C23 87.41(14)
C1 W1 C23 140.35(14)
C22 W1 C23 34.66(15)
C21 W1 C23 58.00(14)
N1 W1 C20 134.19(15)
C15 W1 C20 124.75(15)
C1 W1 C20 83.84(14)
C22 W1 C20 58.36(13)
C21 W1 C20 35.13(14)
C23 W1 C20 56.94(13)
N1 W1 C24 149.91(14)
C15 W1 C24 92.99(15)
C1 W1 C24 108.51(14)
C22 W1 C24 57.52(14)
C21 W1 C24 57.46(15)
C23 W1 C24 34.09(13)
C20 W1 C24 33.74(14)
C24 C20 C21 107.8(3)
C24 C20 C25 125.9(4)
C21 C20 C25 125.8(4)
C24 C20 W1 74.7(2)
C21 C20 W1 69.0(2)
C25 C20 W1 127.6(3)
C6 C1 C2 115.7(4)
C6 C1 W1 123.5(3)
C2 C1 W1 120.7(3)
C19 C16 C18 108.4(4)
C19 C16 C17 109.0(4)
C18 C16 C17 109.2(4)
C19 C16 C15 110.9(3)
C18 C16 C15 109.7(4)
C17 C16 C15 109.6(3)
C4 C5 C6 120.6(4)
O1 N1 W1 170.3(3)
C22 C23 C24 108.8(4)
C22 C23 C28 125.8(4)
C24 C23 C28 125.1(4)
C22 C23 W1 69.7(2)
C24 C23 W1 75.3(2)
C28 C23 W1 126.2(3)
C12 C11 C10 120.7(4)
C23 C22 C21 107.9(4)
C23 C22 C27 126.5(4)
C21 C22 C27 125.4(4)
C23 C22 W1 75.7(2)
C21 C22 W1 72.5(2)
C27 C22 W1 122.0(3)
C14 C13 C12 119.6(4)
C7 C8 C9 175.9(4)
C3 C2 C1 122.7(4)
C5 C4 C3 119.3(4)
C1 C6 C5 121.5(4)
C1 C6 C7 122.4(3)
C5 C6 C7 116.1(4)
C22 C21 C20 107.6(4)
C22 C21 C26 126.4(4)
C20 C21 C26 125.8(4)
C22 C21 W1 71.8(2)
C20 C21 W1 75.8(2)
C26 C21 W1 121.7(3)
C8 C7 C6 173.8(4)
C11 C12 C13 120.1(4)
C11 C10 C9 120.1(4)
C16 C15 W1 129.6(3)
C13 C14 C9 120.6(4)
C20 C24 C23 107.8(4)
C20 C24 C29 126.8(4)
C23 C24 C29 125.3(4)
C20 C24 W1 71.6(2)
C23 C24 W1 70.6(2)
C29 C24 W1 126.5(3)
C2 C3 C4 120.1(4)
C14 C9 C10 118.7(4)
C14 C9 C8 122.7(4)
C10 C9 C8 118.6(4)

loop_
_geom_bond_atom_site_label_1
_geom_bond_atom_site_label_2
_geom_bond_distance
W1 N1 1.767(3)
W1 C15 2.118(4)
W1 C1 2.156(4)
W1 C22 2.325(4)
W1 C21 2.334(4)
W1 C23 2.403(4)
W1 C20 2.424(4)
W1 C24 2.464(4)
O1 N1 1.225(5)
C20 C24 1.419(6)
C20 C21 1.438(6)
C20 C25 1.506(6)
C1 C6 1.409(6)
C1 C2 1.415(6)
C16 C19 1.533(6)
C16 C18 1.537(6)
C16 C17 1.539(6)
C16 C15 1.544(5)
C5 C4 1.377(7)
C5 C6 1.420(6)
C23 C22 1.410(6)
C23 C24 1.428(6)
C23 C28 1.512(6)
C11 C12 1.367(7)
C11 C10 1.387(6)
C26 C21 1.500(7)
C22 C21 1.432(6)
C22 C27 1.507(6)
C13 C14 1.387(7)
C13 C12 1.407(7)
C8 C7 1.203(6)
C8 C9 1.442(6)
C2 C3 1.393(6)
C4 C3 1.394(7)
C6 C7 1.451(6)
C10 C9 1.412(6)
C29 C24 1.514(6)
C14 C9 1.397(6)

loop_
_geom_torsion_atom_site_label_1
_geom_torsion_atom_site_label_2
_geom_torsion_atom_site_label_3
_geom_torsion_atom_site_label_4
_geom_torsion
N1 W1 C20 C24 -135.8(3)
C15 W1 C20 C24 22.4(3)
C1 W1 C20 C24 137.4(3)
C22 W1 C20 C24 -77.7(3)
C21 W1 C20 C24 -116.4(3)
C23 W1 C20 C24 -36.4(2)
N1 W1 C20 C21 -19.4(3)
C15 W1 C20 C21 138.9(2)
C1 W1 C20 C21 -106.1(3)
C22 W1 C20 C21 38.7(2)
C23 W1 C20 C21 80.0(3)
C24 W1 C20 C21 116.4(3)
N1 W1 C20 C25 100.3(4)
C15 W1 C20 C25 -101.4(4)
C1 W1 C20 C25 13.6(4)
C22 W1 C20 C25 158.5(5)
C21 W1 C20 C25 119.7(5)
C23 W1 C20 C25 -160.3(5)
C24 W1 C20 C25 -123.9(5)
N1 W1 C1 C6 149.8(3)
C15 W1 C1 C6 49.4(4)
C22 W1 C1 C6 -115.4(3)
C21 W1 C1 C6 -109.6(3)
C23 W1 C1 C6 -67.9(4)
C20 W1 C1 C6 -76.0(3)
C24 W1 C1 C6 -52.7(3)
N1 W1 C1 C2 -32.2(3)
C15 W1 C1 C2 -132.6(3)
C22 W1 C1 C2 62.6(4)
C21 W1 C1 C2 68.4(3)
C23 W1 C1 C2 110.1(4)
C20 W1 C1 C2 102.0(3)
C24 W1 C1 C2 125.4(3)
C15 W1 N1 O1 -134.8(19)
C1 W1 N1 O1 110.6(19)
C22 W1 N1 O1 -19.1(19)
C21 W1 N1 O1 16.1(19)
C23 W1 N1 O1 -43.0(19)
C20 W1 N1 O1 27(2)
C24 W1 N1 O1 -23(2)
N1 W1 C23 C22 45.5(3)
C15 W1 C23 C22 143.9(2)
C1 W1 C23 C22 -90.4(3)
C21 W1 C23 C22 -38.9(2)
C20 W1 C23 C22 -80.8(3)
C24 W1 C23 C22 -116.9(3)
N1 W1 C23 C24 162.4(2)
C15 W1 C23 C24 -99.2(3)
C1 W1 C23 C24 26.5(4)
C22 W1 C23 C24 116.9(3)
C21 W1 C23 C24 78.0(3)
C20 W1 C23 C24 36.0(2)
N1 W1 C23 C28 -74.6(4)
C15 W1 C23 C28 23.8(4)
C1 W1 C23 C28 149.5(4)
C22 W1 C23 C28 -120.1(5)
C21 W1 C23 C28 -159.0(5)
C20 W1 C23 C28 159.1(5)
C24 W1 C23 C28 123.0(5)
C24 C23 C22 C21 0.1(4)
C28 C23 C22 C21 -173.5(4)
W1 C23 C22 C21 65.8(3)
C24 C23 C22 C27 174.8(4)
C28 C23 C22 C27 1.2(6)
W1 C23 C22 C27 -119.5(4)
C24 C23 C22 W1 -65.7(3)
C28 C23 C22 W1 120.7(4)
N1 W1 C22 C23 -141.2(2)
C15 W1 C22 C23 -40.5(3)
C1 W1 C22 C23 124.2(3)
C21 W1 C22 C23 114.4(3)
C20 W1 C22 C23 76.4(2)
C24 W1 C22 C23 36.3(2)
N1 W1 C22 C21 104.4(3)
C15 W1 C22 C21 -154.9(2)
C1 W1 C22 C21 9.8(3)
C23 W1 C22 C21 -114.4(3)
C20 W1 C22 C21 -38.0(2)
C24 W1 C22 C21 -78.0(3)
N1 W1 C22 C27 -16.9(4)
C15 W1 C22 C27 83.8(4)
C1 W1 C22 C27 -111.5(4)
C21 W1 C22 C27 -121.3(5)
C23 W1 C22 C27 124.3(5)
C20 W1 C22 C27 -159.3(4)
C24 W1 C22 C27 160.7(4)
C6 C1 C2 C3 2.8(6)
W1 C1 C2 C3 -175.4(4)
C6 C5 C4 C3 0.5(8)
C2 C1 C6 C5 -2.8(6)
W1 C1 C6 C5 175.3(3)
C2 C1 C6 C7 176.4(4)
W1 C1 C6 C7 -5.5(5)
C4 C5 C6 C1 1.3(7)
C4 C5 C6 C7 -178.0(4)
C23 C22 C21 C20 0.0(4)
C27 C22 C21 C20 -174.8(4)
W1 C22 C21 C20 68.0(3)
C23 C22 C21 C26 175.7(4)
C27 C22 C21 C26 0.9(7)
W1 C22 C21 C26 -116.3(4)
C23 C22 C21 W1 -68.0(3)
C27 C22 C21 W1 117.2(4)
C24 C20 C21 C22 -0.1(4)
C25 C20 C21 C22 172.9(4)
W1 C20 C21 C22 -65.2(3)
C24 C20 C21 C26 -175.8(4)
C25 C20 C21 C26 -2.9(7)
W1 C20 C21 C26 119.0(4)
C24 C20 C21 W1 65.1(3)
C25 C20 C21 W1 -121.9(4)
N1 W1 C21 C22 -79.6(3)
C15 W1 C21 C22 42.6(4)
C1 W1 C21 C22 -172.4(3)
C23 W1 C21 C22 37.6(2)
C20 W1 C21 C22 114.4(4)
C24 W1 C21 C22 78.2(3)
N1 W1 C21 C20 166.0(2)
C15 W1 C21 C20 -71.8(4)
C1 W1 C21 C20 73.2(3)
C22 W1 C21 C20 -114.4(4)
C23 W1 C21 C20 -76.7(3)
C24 W1 C21 C20 -36.2(2)
N1 W1 C21 C26 42.4(4)
C15 W1 C21 C26 164.7(4)
C1 W1 C21 C26 -50.3(4)
C22 W1 C21 C26 122.1(5)
C23 W1 C21 C26 159.7(4)
C20 W1 C21 C26 -123.6(5)
C24 W1 C21 C26 -159.7(4)
C9 C8 C7 C6 -30(9)
C1 C6 C7 C8 -155(4)
C5 C6 C7 C8 24(4)
C10 C11 C12 C13 -0.3(7)
C14 C13 C12 C11 -0.2(7)
C12 C11 C10 C9 0.5(6)
C19 C16 C15 W1 -55.5(5)
C18 C16 C15 W1 -175.2(3)
C17 C16 C15 W1 64.9(5)
N1 W1 C15 C16 6.0(4)
C1 W1 C15 C16 102.0(4)
C22 W1 C15 C16 -90.9(4)
C21 W1 C15 C16 -116.7(4)
C23 W1 C15 C16 -112.6(3)
C20 W1 C15 C16 -158.4(3)
C24 W1 C15 C16 -146.2(3)
C12 C13 C14 C9 0.5(7)
C21 C20 C24 C23 0.2(4)
C25 C20 C24 C23 -172.8(4)
W1 C20 C24 C23 61.6(3)
C21 C20 C24 C29 176.2(4)
C25 C20 C24 C29 3.3(6)
W1 C20 C24 C29 -122.3(4)
C21 C20 C24 W1 -61.5(3)
C25 C20 C24 W1 125.6(4)
C22 C23 C24 C20 -0.2(4)
C28 C23 C24 C20 173.5(4)
W1 C23 C24 C20 -62.2(3)
C22 C23 C24 C29 -176.3(4)
C28 C23 C24 C29 -2.6(6)
W1 C23 C24 C29 121.6(4)
C22 C23 C24 W1 62.1(3)
C28 C23 C24 W1 -124.3(4)
N1 W1 C24 C20 85.4(4)
C15 W1 C24 C20 -161.7(2)
C1 W1 C24 C20 -45.2(3)
C22 W1 C24 C20 80.4(3)
C21 W1 C24 C20 37.7(2)
C23 W1 C24 C20 117.4(3)
N1 W1 C24 C23 -32.0(4)
C15 W1 C24 C23 80.9(3)
C1 W1 C24 C23 -162.6(2)
C22 W1 C24 C23 -37.0(2)
C21 W1 C24 C23 -79.7(3)
C20 W1 C24 C23 -117.4(3)
N1 W1 C24 C29 -152.1(4)
C15 W1 C24 C29 -39.2(4)
C1 W1 C24 C29 77.4(4)
C22 W1 C24 C29 -157.0(4)
C21 W1 C24 C29 160.2(4)
C23 W1 C24 C29 -120.1(5)
C20 W1 C24 C29 122.6(5)
C1 C2 C3 C4 -1.2(8)
C5 C4 C3 C2 -0.5(8)
C13 C14 C9 C10 -0.4(6)
C13 C14 C9 C8 178.8(4)
C11 C10 C9 C14 -0.2(6)
C11 C10 C9 C8 -179.4(4)
C7 C8 C9 C14 175(6)
C7 C8 C9 C10 -6(6)
